data_1575267
loop_
_publ_author_name
'Laluk, Andrew L. D. M.'
'Buschmann, Dennis A.'
'Takano, Shinjiro'
'Sullivan, Angus I.'
'Aminfar, Parimah'
'Stamplecoskie, Kevin'
'Tsukuda, Tatsuya'
'Crudden, Cathleen M.'

_publ_section_title
;
 Tuning the surface chemistry of NHC-protected Au<sub>13</sub>
 nanoclusters <i>via</i> a robust amide coupling procedure.
;
_journal_issue 39
_journal_name_full 'Chemical science'
_journal_page_first 18278
_journal_page_last 18285
_journal_paper_doi 10.1039/d5sc02951a
_journal_volume 16
_journal_year 2025
_chemical_formula_sum 'C46 H48 Au F6 N4 O8 P'
_chemical_formula_weight 1126.82
_space_group_crystal_system triclinic
_space_group_IT_number 2
_space_group_name_Hall '-P 1'
_space_group_name_H-M_alt 'P -1'
_atom_sites_solution_hydrogens geom
_audit_creation_method SHELXL-2019/3
_audit_update_record
;
2025-04-17 deposited with the CCDC.	2025-07-31 downloaded from the CCDC.
;
_cell_angle_alpha 83.405(2)
_cell_angle_beta 75.025(2)
_cell_angle_gamma 89.663(2)
_cell_formula_units_Z 1
_cell_length_a 7.3204(4)
_cell_length_b 12.4682(7)
_cell_length_c 12.7462(7)
_cell_measurement_reflns_used 9912
_cell_measurement_temperature 101(2)
_cell_measurement_theta_max 61.18
_cell_measurement_theta_min 4.948
_cell_volume 1116.08(11)
_computing_structure_refinement 'SHELXL-2019/2 (Sheldrick, 2019)'
_computing_structure_solution 'SHELXT 2018/2 (Sheldrick, 2018)'
_diffrn_ambient_temperature 101(2)
_diffrn_measured_fraction_theta_full 0.999
_diffrn_measured_fraction_theta_max 0.998
_diffrn_measurement_device_type Bruker_D8_Venture
_diffrn_radiation_type MoK\a
_diffrn_radiation_wavelength 0.71073
_diffrn_reflns_av_R_equivalents 0.0795
_diffrn_reflns_av_unetI/netI 0.0577
_diffrn_reflns_Laue_measured_fraction_full 0.999
_diffrn_reflns_Laue_measured_fraction_max 0.998
_diffrn_reflns_limit_h_max 10
_diffrn_reflns_limit_h_min -10
_diffrn_reflns_limit_k_max 18
_diffrn_reflns_limit_k_min -18
_diffrn_reflns_limit_l_max 19
_diffrn_reflns_limit_l_min -19
_diffrn_reflns_number 52465
_diffrn_reflns_point_group_measured_fraction_full 0.999
_diffrn_reflns_point_group_measured_fraction_max 0.998
_diffrn_reflns_theta_full 25.242
_diffrn_reflns_theta_max 32.109
_diffrn_reflns_theta_min 1.645
_exptl_absorpt_coefficient_mu 3.415
_exptl_absorpt_correction_T_max 0.7138
_exptl_absorpt_correction_T_min 0.5471
_exptl_absorpt_correction_type numerical_from_formula
_exptl_absorpt_process_details sadabs
_exptl_crystal_colour colourless
_exptl_crystal_density_diffrn 1.677
_exptl_crystal_description plate
_exptl_crystal_F_000 564
_exptl_crystal_size_max 0.208
_exptl_crystal_size_mid 0.048
_exptl_crystal_size_min 0.029
_refine_diff_density_max 1.728
_refine_diff_density_min -1.850
_refine_diff_density_rms 0.189
_refine_ls_extinction_method none
_refine_ls_goodness_of_fit_ref 1.101
_refine_ls_hydrogen_treatment constr
_refine_ls_matrix_type full
_refine_ls_number_parameters 303
_refine_ls_number_reflns 7792
_refine_ls_number_restraints 0
_refine_ls_restrained_S_all 1.101
_refine_ls_R_factor_all 0.0471
_refine_ls_R_factor_gt 0.0431
_refine_ls_shift/su_max 0.000
_refine_ls_shift/su_mean 0.000
_refine_ls_structure_factor_coef Fsqd
_refine_ls_weighting_details 'w=1/[\s^2^(Fo^2^)+(0.0335P)^2^+2.0576P] where P=(Fo^2^+2Fc^2^)/3'
_refine_ls_weighting_scheme calc
_refine_ls_wR_factor_gt 0.0846
_refine_ls_wR_factor_ref 0.0878
_reflns_Friedel_coverage 0.000
_reflns_number_gt 7537
_reflns_number_total 7792
_reflns_threshold_expression 'I > 2\s(I)'
_cod_data_source_file d5sc02951a2.cif
_cod_data_source_block mo_20221115Dibenzoateimidazole
_cod_depositor_comments 'Adding full bibliography for 1575265--1575268.cif.'
_cod_database_code 1575267
_shelx_shelxl_version_number 2019/3
_shelx_space_group_comment
;
The symmetry employed for this shelxl refinement is uniquely defined
by the following loop, which should always be used as a source of
symmetry information in preference to the above space-group names.
They are only intended as comments.
;
_shelx_estimated_absorpt_t_min 0.537
_shelx_estimated_absorpt_t_max 0.907

loop_
_space_group_symop_operation_xyz
'x, y, z'
'-x, -y, -z'

loop_
_atom_site_label
_atom_site_type_symbol
_atom_site_fract_x
_atom_site_fract_y
_atom_site_fract_z
_atom_site_U_iso_or_equiv
_atom_site_adp_type
_atom_site_occupancy
_atom_site_site_symmetry_order
_atom_site_calc_flag
_atom_site_refinement_flags_posn
_atom_site_refinement_flags_adp
_atom_site_refinement_flags_occupancy
_atom_site_disorder_assembly
_atom_site_disorder_group
Au1 Au 1.000000 0.500000 0.500000 0.01340(5) Uani 1 2 d S . P . .
P1 P 1.000000 0.500000 1.000000 0.0218(2) Uani 1 2 d S . P . .
F1 F 1.2186(3) 0.4880(2) 0.9999(2) 0.0372(6) Uani 1 1 d . . . . .
F2 F 0.9486(4) 0.3871(2) 1.0745(2) 0.0456(7) Uani 1 1 d . . . . .
F3 F 1.0382(4) 0.4401(2) 0.8920(2) 0.0408(6) Uani 1 1 d . . . . .
O1 O 0.4772(4) -0.0582(2) 0.7486(2) 0.0268(6) Uani 1 1 d . . . . .
O2 O 0.3058(4) -0.0299(2) 0.9156(2) 0.0222(5) Uani 1 1 d . . . . .
O3 O 0.8150(4) 1.1716(2) 0.4514(2) 0.0333(7) Uani 1 1 d . . . . .
O4 O 1.0237(4) 1.1399(2) 0.2959(2) 0.0244(5) Uani 1 1 d . . . . .
N1 N 0.6428(4) 0.5094(2) 0.6867(2) 0.0175(5) Uani 1 1 d . . . . .
N3 N 0.6143(4) 0.6021(2) 0.5395(2) 0.0188(5) Uani 1 1 d . . . . .
C1 C 0.7376(5) 0.5403(2) 0.5816(3) 0.0162(6) Uani 1 1 d . . . . .
C2 C 0.4631(5) 0.5502(3) 0.7105(3) 0.0231(7) Uani 1 1 d . . . . .
H2 H 0.370615 0.539496 0.778676 0.028 Uiso 1 1 calc R U . . .
C3 C 0.4443(5) 0.6084(3) 0.6180(3) 0.0222(7) Uani 1 1 d . . . . .
H3 H 0.335736 0.646257 0.608448 0.027 Uiso 1 1 calc R U . . .
C4 C 0.7178(5) 0.4398(3) 0.7664(3) 0.0212(7) Uani 1 1 d . . . . .
H4A H 0.684304 0.469827 0.837333 0.025 Uiso 1 1 calc R U . . .
H4B H 0.857469 0.439572 0.740603 0.025 Uiso 1 1 calc R U . . .
C5 C 0.6408(5) 0.3253(3) 0.7826(3) 0.0183(6) Uani 1 1 d . . . . .
C6 C 0.7050(5) 0.2579(3) 0.7016(3) 0.0205(6) Uani 1 1 d . . . . .
H6 H 0.796682 0.284446 0.636326 0.025 Uiso 1 1 calc R U . . .
C7 C 0.6366(5) 0.1530(3) 0.7152(3) 0.0200(6) Uani 1 1 d . . . . .
H7 H 0.681010 0.107814 0.659198 0.024 Uiso 1 1 calc R U . . .
C8 C 0.5031(5) 0.1131(3) 0.8105(3) 0.0174(6) Uani 1 1 d . . . . .
C9 C 0.4392(5) 0.1801(3) 0.8921(3) 0.0218(7) Uani 1 1 d . . . . .
H9 H 0.348475 0.153204 0.957672 0.026 Uiso 1 1 calc R U . . .
C10 C 0.5071(5) 0.2857(3) 0.8783(3) 0.0216(7) Uani 1 1 d . . . . .
H10 H 0.462381 0.331039 0.934031 0.026 Uiso 1 1 calc R U . . .
C11 C 0.4309(5) 0.0001(3) 0.8197(3) 0.0192(6) Uani 1 1 d . . . . .
C12 C 0.2228(5) -0.1380(3) 0.9284(3) 0.0232(7) Uani 1 1 d . . . . .
H12A H 0.322813 -0.192503 0.920254 0.028 Uiso 1 1 calc R U . . .
H12B H 0.152618 -0.144090 0.872504 0.028 Uiso 1 1 calc R U . . .
C13 C 0.0905(5) -0.1553(3) 1.0416(3) 0.0240(7) Uani 1 1 d . . . . .
H13A H -0.006348 -0.100060 1.048855 0.036 Uiso 1 1 calc R U . . .
H13B H 0.162166 -0.150125 1.096032 0.036 Uiso 1 1 calc R U . . .
H13C H 0.029540 -0.227045 1.053397 0.036 Uiso 1 1 calc R U . . .
C14 C 0.6576(5) 0.6604(3) 0.4299(3) 0.0197(6) Uani 1 1 d . . . . .
H14A H 0.542826 0.660126 0.402461 0.024 Uiso 1 1 calc R U . . .
H14B H 0.756483 0.621439 0.381043 0.024 Uiso 1 1 calc R U . . .
C15 C 0.7245(5) 0.7756(3) 0.4236(3) 0.0172(6) Uani 1 1 d . . . . .
C16 C 0.8459(5) 0.8225(3) 0.3268(3) 0.0211(7) Uani 1 1 d . . . . .
H16 H 0.889737 0.780303 0.268120 0.025 Uiso 1 1 calc R U . . .
C17 C 0.9041(5) 0.9297(3) 0.3143(3) 0.0201(6) Uani 1 1 d . . . . .
H17 H 0.989549 0.960129 0.248148 0.024 Uiso 1 1 calc R U . . .
C18 C 0.8376(5) 0.9928(3) 0.3985(3) 0.0193(6) Uani 1 1 d . . . . .
C19 C 0.7177(6) 0.9459(3) 0.4948(3) 0.0298(8) Uani 1 1 d . . . . .
H19 H 0.672591 0.988264 0.553193 0.036 Uiso 1 1 calc R U . . .
C20 C 0.6621(6) 0.8383(3) 0.5080(3) 0.0271(8) Uani 1 1 d . . . . .
H20 H 0.580665 0.807300 0.575290 0.032 Uiso 1 1 calc R U . . .
C21 C 0.8871(5) 1.1099(3) 0.3873(3) 0.0230(7) Uani 1 1 d . . . . .
C22 C 1.0828(6) 1.2526(3) 0.2773(3) 0.0263(8) Uani 1 1 d . . . . .
H22A H 1.117217 1.274426 0.342112 0.032 Uiso 1 1 calc R U . . .
H22B H 0.979672 1.298801 0.262560 0.032 Uiso 1 1 calc R U . . .
C23 C 1.2514(5) 1.2633(3) 0.1798(3) 0.0278(8) Uani 1 1 d . . . . .
H23A H 1.215811 1.239726 0.116908 0.042 Uiso 1 1 calc R U . . .
H23B H 1.352965 1.218279 0.196228 0.042 Uiso 1 1 calc R U . . .
H23C H 1.295421 1.338939 0.162721 0.042 Uiso 1 1 calc R U . . .

loop_
_atom_site_aniso_label
_atom_site_aniso_U_11
_atom_site_aniso_U_22
_atom_site_aniso_U_33
_atom_site_aniso_U_23
_atom_site_aniso_U_13
_atom_site_aniso_U_12
Au1 0.01438(8) 0.01258(8) 0.01322(8) -0.00169(5) -0.00347(6) 0.00079(5)
P1 0.0231(6) 0.0234(6) 0.0206(6) -0.0036(5) -0.0082(5) 0.0033(5)
F1 0.0270(12) 0.0520(16) 0.0373(14) -0.0122(12) -0.0140(11) 0.0068(11)
F2 0.0554(17) 0.0311(13) 0.0497(17) 0.0096(12) -0.0188(14) -0.0020(12)
F3 0.0394(14) 0.0560(17) 0.0324(14) -0.0238(12) -0.0113(11) 0.0077(12)
O1 0.0352(15) 0.0199(12) 0.0213(13) -0.0033(10) 0.0003(11) -0.0003(10)
O2 0.0241(12) 0.0198(12) 0.0197(12) -0.0026(9) 0.0000(10) -0.0036(9)
O3 0.0457(17) 0.0222(13) 0.0254(14) -0.0063(11) 0.0043(12) -0.0030(12)
O4 0.0321(14) 0.0196(12) 0.0180(12) -0.0027(9) -0.0001(10) -0.0046(10)
N1 0.0203(13) 0.0157(12) 0.0163(13) -0.0025(10) -0.0043(11) -0.0006(10)
N3 0.0212(14) 0.0160(12) 0.0193(14) -0.0025(10) -0.0051(11) 0.0015(10)
C1 0.0185(15) 0.0138(13) 0.0170(15) -0.0026(11) -0.0055(12) 0.0016(11)
C2 0.0205(16) 0.0202(16) 0.0243(18) -0.0032(13) 0.0020(13) -0.0012(13)
C3 0.0203(16) 0.0186(15) 0.0276(18) -0.0040(13) -0.0053(14) 0.0008(12)
C4 0.0256(17) 0.0200(15) 0.0182(16) 0.0025(12) -0.0078(13) -0.0025(13)
C5 0.0200(15) 0.0193(15) 0.0166(15) -0.0017(12) -0.0065(12) 0.0012(12)
C6 0.0216(16) 0.0230(16) 0.0152(15) 0.0016(12) -0.0031(12) 0.0007(13)
C7 0.0227(16) 0.0212(16) 0.0155(15) -0.0027(12) -0.0036(13) 0.0026(13)
C8 0.0169(14) 0.0172(14) 0.0176(15) 0.0001(12) -0.0046(12) 0.0021(11)
C9 0.0201(16) 0.0251(17) 0.0165(16) -0.0023(13) 0.0019(12) -0.0007(13)
C10 0.0244(17) 0.0210(16) 0.0181(16) -0.0059(13) -0.0018(13) 0.0020(13)
C11 0.0192(15) 0.0182(15) 0.0201(16) -0.0005(12) -0.0060(13) 0.0032(12)
C12 0.0265(17) 0.0212(16) 0.0199(17) -0.0027(13) -0.0025(14) -0.0041(13)
C13 0.0246(17) 0.0226(16) 0.0208(17) -0.0023(13) 0.0014(14) -0.0021(13)
C14 0.0249(16) 0.0171(14) 0.0196(16) -0.0018(12) -0.0104(13) 0.0031(12)
C15 0.0182(15) 0.0148(14) 0.0200(16) -0.0025(12) -0.0073(12) 0.0041(11)
C16 0.0273(17) 0.0198(15) 0.0154(15) -0.0031(12) -0.0042(13) 0.0054(13)
C17 0.0240(16) 0.0204(15) 0.0132(15) -0.0012(12) -0.0001(12) 0.0029(13)
C18 0.0225(16) 0.0174(15) 0.0173(15) -0.0019(12) -0.0039(13) 0.0000(12)
C19 0.045(2) 0.0210(17) 0.0201(18) -0.0080(14) 0.0007(16) -0.0044(16)
C20 0.035(2) 0.0229(17) 0.0174(17) -0.0018(13) 0.0029(15) -0.0053(15)
C21 0.0286(18) 0.0213(16) 0.0186(16) -0.0032(13) -0.0051(14) -0.0020(13)
C22 0.037(2) 0.0173(16) 0.0213(17) -0.0009(13) -0.0015(15) -0.0054(14)
C23 0.0257(18) 0.0204(16) 0.031(2) 0.0021(14) 0.0012(15) -0.0021(14)

loop_
_atom_type_symbol
_atom_type_description
_atom_type_scat_dispersion_real
_atom_type_scat_dispersion_imag
_atom_type_scat_source
C C 0.0033 0.0016 'International Tables Vol C Tables 4.2.6.8 and 6.1.1.4'
H H 0.0000 0.0000 'International Tables Vol C Tables 4.2.6.8 and 6.1.1.4'
N N 0.0061 0.0033 'International Tables Vol C Tables 4.2.6.8 and 6.1.1.4'
O O 0.0106 0.0060 'International Tables Vol C Tables 4.2.6.8 and 6.1.1.4'
F F 0.0171 0.0103 'International Tables Vol C Tables 4.2.6.8 and 6.1.1.4'
P P 0.1023 0.0942 'International Tables Vol C Tables 4.2.6.8 and 6.1.1.4'
Au Au -2.0133 8.8022 'International Tables Vol C Tables 4.2.6.8 and 6.1.1.4'

loop_
_geom_angle_atom_site_label_1
_geom_angle_atom_site_label_2
_geom_angle_atom_site_label_3
_geom_angle
_geom_angle_site_symmetry_1
_geom_angle_site_symmetry_3
_geom_angle_publ_flag
C1 Au1 C1 180.0 2_766 . ?
F2 P1 F2 180.0 . 2_767 ?
F2 P1 F3 90.40(16) . . ?
F2 P1 F3 89.60(16) 2_767 . ?
F2 P1 F3 89.60(16) . 2_767 ?
F2 P1 F3 90.40(16) 2_767 2_767 ?
F3 P1 F3 180.0 . 2_767 ?
F2 P1 F1 89.36(15) . 2_767 ?
F2 P1 F1 90.64(15) 2_767 2_767 ?
F3 P1 F1 90.18(13) . 2_767 ?
F3 P1 F1 89.82(13) 2_767 2_767 ?
F2 P1 F1 90.64(15) . . ?
F2 P1 F1 89.36(15) 2_767 . ?
F3 P1 F1 89.82(13) . . ?
F3 P1 F1 90.18(13) 2_767 . ?
F1 P1 F1 180.0 2_767 . ?
C11 O2 C12 115.6(3) . . ?
C21 O4 C22 116.1(3) . . ?
C1 N1 C2 111.3(3) . . ?
C1 N1 C4 125.2(3) . . ?
C2 N1 C4 123.5(3) . . ?
C1 N3 C3 110.6(3) . . ?
C1 N3 C14 125.0(3) . . ?
C3 N3 C14 124.3(3) . . ?
N1 C1 N3 104.6(3) . . ?
N1 C1 Au1 128.8(2) . . ?
N3 C1 Au1 126.5(2) . . ?
C3 C2 N1 106.7(3) . . ?
C3 C2 H2 126.7 . . ?
N1 C2 H2 126.7 . . ?
C2 C3 N3 106.8(3) . . ?
C2 C3 H3 126.6 . . ?
N3 C3 H3 126.6 . . ?
N1 C4 C5 112.0(3) . . ?
N1 C4 H4A 109.2 . . ?
C5 C4 H4A 109.2 . . ?
N1 C4 H4B 109.2 . . ?
C5 C4 H4B 109.2 . . ?
H4A C4 H4B 107.9 . . ?
C6 C5 C10 119.4(3) . . ?
C6 C5 C4 119.8(3) . . ?
C10 C5 C4 120.8(3) . . ?
C7 C6 C5 120.6(3) . . ?
C7 C6 H6 119.7 . . ?
C5 C6 H6 119.7 . . ?
C6 C7 C8 120.3(3) . . ?
C6 C7 H7 119.9 . . ?
C8 C7 H7 119.9 . . ?
C7 C8 C9 119.3(3) . . ?
C7 C8 C11 118.0(3) . . ?
C9 C8 C11 122.6(3) . . ?
C10 C9 C8 120.4(3) . . ?
C10 C9 H9 119.8 . . ?
C8 C9 H9 119.8 . . ?
C9 C10 C5 120.0(3) . . ?
C9 C10 H10 120.0 . . ?
C5 C10 H10 120.0 . . ?
O1 C11 O2 123.3(3) . . ?
O1 C11 C8 124.1(3) . . ?
O2 C11 C8 112.6(3) . . ?
O2 C12 C13 106.7(3) . . ?
O2 C12 H12A 110.4 . . ?
C13 C12 H12A 110.4 . . ?
O2 C12 H12B 110.4 . . ?
C13 C12 H12B 110.4 . . ?
H12A C12 H12B 108.6 . . ?
C12 C13 H13A 109.5 . . ?
C12 C13 H13B 109.5 . . ?
H13A C13 H13B 109.5 . . ?
C12 C13 H13C 109.5 . . ?
H13A C13 H13C 109.5 . . ?
H13B C13 H13C 109.5 . . ?
N3 C14 C15 114.1(3) . . ?
N3 C14 H14A 108.7 . . ?
C15 C14 H14A 108.7 . . ?
N3 C14 H14B 108.7 . . ?
C15 C14 H14B 108.7 . . ?
H14A C14 H14B 107.6 . . ?
C20 C15 C16 118.6(3) . . ?
C20 C15 C14 122.7(3) . . ?
C16 C15 C14 118.6(3) . . ?
C17 C16 C15 121.1(3) . . ?
C17 C16 H16 119.5 . . ?
C15 C16 H16 119.5 . . ?
C16 C17 C18 120.0(3) . . ?
C16 C17 H17 120.0 . . ?
C18 C17 H17 120.0 . . ?
C19 C18 C17 118.8(3) . . ?
C19 C18 C21 118.9(3) . . ?
C17 C18 C21 122.2(3) . . ?
C18 C19 C20 121.2(3) . . ?
C18 C19 H19 119.4 . . ?
C20 C19 H19 119.4 . . ?
C15 C20 C19 120.3(3) . . ?
C15 C20 H20 119.9 . . ?
C19 C20 H20 119.9 . . ?
O3 C21 O4 123.2(3) . . ?
O3 C21 C18 125.1(3) . . ?
O4 C21 C18 111.7(3) . . ?
O4 C22 C23 106.2(3) . . ?
O4 C22 H22A 110.5 . . ?
C23 C22 H22A 110.5 . . ?
O4 C22 H22B 110.5 . . ?
C23 C22 H22B 110.5 . . ?
H22A C22 H22B 108.7 . . ?
C22 C23 H23A 109.5 . . ?
C22 C23 H23B 109.5 . . ?
H23A C23 H23B 109.5 . . ?
C22 C23 H23C 109.5 . . ?
H23A C23 H23C 109.5 . . ?
H23B C23 H23C 109.5 . . ?

loop_
_geom_bond_atom_site_label_1
_geom_bond_atom_site_label_2
_geom_bond_distance
_geom_bond_site_symmetry_2
_geom_bond_publ_flag
Au1 C1 2.025(3) 2_766 ?
Au1 C1 2.025(3) . ?
P1 F2 1.594(3) . ?
P1 F2 1.594(3) 2_767 ?
P1 F3 1.602(2) . ?
P1 F3 1.602(2) 2_767 ?
P1 F1 1.606(2) 2_767 ?
P1 F1 1.606(2) . ?
O1 C11 1.206(4) . ?
O2 C11 1.339(4) . ?
O2 C12 1.456(4) . ?
O3 C21 1.206(4) . ?
O4 C21 1.342(4) . ?
O4 C22 1.448(4) . ?
N1 C1 1.353(4) . ?
N1 C2 1.379(5) . ?
N1 C4 1.471(4) . ?
N3 C1 1.357(4) . ?
N3 C3 1.389(5) . ?
N3 C14 1.456(4) . ?
C2 C3 1.349(5) . ?
C2 H2 0.9500 . ?
C3 H3 0.9500 . ?
C4 C5 1.510(5) . ?
C4 H4A 0.9900 . ?
C4 H4B 0.9900 . ?
C5 C6 1.392(5) . ?
C5 C10 1.392(5) . ?
C6 C7 1.380(5) . ?
C6 H6 0.9500 . ?
C7 C8 1.390(5) . ?
C7 H7 0.9500 . ?
C8 C9 1.394(5) . ?
C8 C11 1.489(5) . ?
C9 C10 1.386(5) . ?
C9 H9 0.9500 . ?
C10 H10 0.9500 . ?
C12 C13 1.508(5) . ?
C12 H12A 0.9900 . ?
C12 H12B 0.9900 . ?
C13 H13A 0.9800 . ?
C13 H13B 0.9800 . ?
C13 H13C 0.9800 . ?
C14 C15 1.507(5) . ?
C14 H14A 0.9900 . ?
C14 H14B 0.9900 . ?
C15 C20 1.383(5) . ?
C15 C16 1.388(5) . ?
C16 C17 1.385(5) . ?
C16 H16 0.9500 . ?
C17 C18 1.388(5) . ?
C17 H17 0.9500 . ?
C18 C19 1.381(5) . ?
C18 C21 1.488(5) . ?
C19 C20 1.384(5) . ?
C19 H19 0.9500 . ?
C20 H20 0.9500 . ?
C22 C23 1.502(5) . ?
C22 H22A 0.9900 . ?
C22 H22B 0.9900 . ?
C23 H23A 0.9800 . ?
C23 H23B 0.9800 . ?
C23 H23C 0.9800 . ?

loop_
_geom_torsion_atom_site_label_1
_geom_torsion_atom_site_label_2
_geom_torsion_atom_site_label_3
_geom_torsion_atom_site_label_4
_geom_torsion
_geom_torsion_site_symmetry_1
_geom_torsion_site_symmetry_2
_geom_torsion_site_symmetry_3
_geom_torsion_site_symmetry_4
_geom_torsion_publ_flag
C2 N1 C1 N3 0.3(4) . . . . ?
C4 N1 C1 N3 179.4(3) . . . . ?
C2 N1 C1 Au1 -177.2(2) . . . . ?
C4 N1 C1 Au1 1.9(5) . . . . ?
C3 N3 C1 N1 -0.5(4) . . . . ?
C14 N3 C1 N1 175.4(3) . . . . ?
C3 N3 C1 Au1 177.1(2) . . . . ?
C14 N3 C1 Au1 -7.0(5) . . . . ?
C1 N1 C2 C3 0.0(4) . . . . ?
C4 N1 C2 C3 -179.1(3) . . . . ?
N1 C2 C3 N3 -0.3(4) . . . . ?
C1 N3 C3 C2 0.5(4) . . . . ?
C14 N3 C3 C2 -175.4(3) . . . . ?
C1 N1 C4 C5 -102.1(4) . . . . ?
C2 N1 C4 C5 76.9(4) . . . . ?
N1 C4 C5 C6 73.6(4) . . . . ?
N1 C4 C5 C10 -107.0(4) . . . . ?
C10 C5 C6 C7 0.3(5) . . . . ?
C4 C5 C6 C7 179.8(3) . . . . ?
C5 C6 C7 C8 -0.3(5) . . . . ?
C6 C7 C8 C9 0.0(5) . . . . ?
C6 C7 C8 C11 178.6(3) . . . . ?
C7 C8 C9 C10 0.4(5) . . . . ?
C11 C8 C9 C10 -178.2(3) . . . . ?
C8 C9 C10 C5 -0.3(5) . . . . ?
C6 C5 C10 C9 0.0(5) . . . . ?
C4 C5 C10 C9 -179.5(3) . . . . ?
C12 O2 C11 O1 -1.6(5) . . . . ?
C12 O2 C11 C8 177.4(3) . . . . ?
C7 C8 C11 O1 -2.0(5) . . . . ?
C9 C8 C11 O1 176.5(3) . . . . ?
C7 C8 C11 O2 178.9(3) . . . . ?
C9 C8 C11 O2 -2.5(5) . . . . ?
C11 O2 C12 C13 179.0(3) . . . . ?
C1 N3 C14 C15 -92.9(4) . . . . ?
C3 N3 C14 C15 82.4(4) . . . . ?
N3 C14 C15 C20 -32.3(5) . . . . ?
N3 C14 C15 C16 151.3(3) . . . . ?
C20 C15 C16 C17 0.1(5) . . . . ?
C14 C15 C16 C17 176.6(3) . . . . ?
C15 C16 C17 C18 -1.5(5) . . . . ?
C16 C17 C18 C19 1.8(5) . . . . ?
C16 C17 C18 C21 -176.6(3) . . . . ?
C17 C18 C19 C20 -0.7(6) . . . . ?
C21 C18 C19 C20 177.7(4) . . . . ?
C16 C15 C20 C19 1.0(6) . . . . ?
C14 C15 C20 C19 -175.3(4) . . . . ?
C18 C19 C20 C15 -0.7(6) . . . . ?
C22 O4 C21 O3 0.3(5) . . . . ?
C22 O4 C21 C18 -179.9(3) . . . . ?
C19 C18 C21 O3 -8.6(6) . . . . ?
C17 C18 C21 O3 169.8(4) . . . . ?
C19 C18 C21 O4 171.6(3) . . . . ?
C17 C18 C21 O4 -10.1(5) . . . . ?
C21 O4 C22 C23 172.7(3) . . . . ?
